data_7043056
loop_
_publ_author_name
'Carmona, Daniel'
'Carmona, Mar\'ia'
'Rodr\'iguez, Ricardo'
'M\'endez, Isabel'
'Passarelli, Vincenzo'
'Lahoz, Fernando J.'
'Garc\'ia-Ordu\~na, Pilar'

_publ_section_title
;
 Stereospecific control of the metal-centred chirality of rhodium(III) and
 iridium(III) complexes bearing tetradentate CNN&#x2019;P ligands
;
_journal_name_full 'Dalton Trans.'
_journal_paper_doi 10.1039/C7DT01446E
_journal_year 2017
_chemical_absolute_configuration rmad
_chemical_formula_moiety 'C33 H30 Cl2 N2 O P Rh, 2(C H2 Cl2)'
_chemical_formula_sum 'C35 H34 Cl6 N2 O P Rh'
_chemical_formula_weight 845.22
_chemical_name_systematic
;
 ?
;
_space_group_crystal_system monoclinic
_space_group_IT_number 4
_space_group_name_Hall 'P 2yb'
_space_group_name_H-M_alt 'P 1 21 1'
_symmetry_space_group_name_Hall 'P 2yb'
_symmetry_space_group_name_H-M 'P 1 21 1'
_atom_sites_solution_hydrogens geom
_audit_creation_method SHELXL-2014
_audit_update_record
;
2017-04-21 deposited with the CCDC.
2017-05-19 downloaded from the CCDC.
;
_cell_angle_alpha 90
_cell_angle_beta 93.9580(10)
_cell_angle_gamma 90
_cell_formula_units_Z 2
_cell_length_a 12.2144(7)
_cell_length_b 10.5575(6)
_cell_length_c 13.2353(8)
_cell_measurement_reflns_used 5803
_cell_measurement_temperature 100(2)
_cell_measurement_theta_max 28.58
_cell_measurement_theta_min 2.351
_cell_volume 1702.67(17)
_computing_cell_refinement 'SAINT+ in APEX2 v. 2008.4 (Bruker AXS, 2008)'
_computing_data_collection 'SMART in APEX2 v. 2008.4 (Bruker AXS, 2008)'
_computing_data_reduction 'SAINT+ in APEX2 v. 2008.4 (Bruker AXS, 2008)'
_computing_molecular_graphics 'XP program, SHELXTL v6.12, Bruker2000'
_computing_publication_material 'XCIF program, PLATON(Spek, 1998)'
_computing_structure_refinement 'SHELXL-2014 (Sheldrick, 2014)'
_computing_structure_solution 'SHELXS-2013 (Sheldrick, 2013)'
_diffrn_ambient_temperature 100(2)
_diffrn_detector_area_resol_mean 8.26
_diffrn_measured_fraction_theta_full 0.996
_diffrn_measured_fraction_theta_max 0.928
_diffrn_measurement_device_type 'Bruker SMART APEX CCD system'
_diffrn_measurement_method 'narrow \w frames'
_diffrn_radiation_monochromator graphite
_diffrn_radiation_source 'fine-focus sealed tube'
_diffrn_radiation_type MoK\a
_diffrn_radiation_wavelength 0.71073
_diffrn_reflns_av_R_equivalents 0.0348
_diffrn_reflns_av_unetI/netI 0.0582
_diffrn_reflns_Laue_measured_fraction_full 0.996
_diffrn_reflns_Laue_measured_fraction_max 0.928
_diffrn_reflns_limit_h_max 15
_diffrn_reflns_limit_h_min -15
_diffrn_reflns_limit_k_max 14
_diffrn_reflns_limit_k_min -14
_diffrn_reflns_limit_l_max 17
_diffrn_reflns_limit_l_min -17
_diffrn_reflns_number 15679
_diffrn_reflns_point_group_measured_fraction_full 0.995
_diffrn_reflns_point_group_measured_fraction_max 0.899
_diffrn_reflns_theta_full 26.500
_diffrn_reflns_theta_max 28.580
_diffrn_reflns_theta_min 2.470
_diffrn_standards_decay_% 0
_exptl_absorpt_coefficient_mu 1.053
_exptl_absorpt_correction_T_max 0.9175
_exptl_absorpt_correction_T_min 0.7290
_exptl_absorpt_correction_type multi-scan
_exptl_absorpt_process_details
;
 SADABS: Area-Detector Absorption Correction. (1996) Bruker-AXS 
 within APEX2 package.
;
_exptl_crystal_colour yellow
_exptl_crystal_density_diffrn 1.649
_exptl_crystal_description needle
_exptl_crystal_F_000 856
_exptl_crystal_recrystallization_method 'Re-crystallisation from solvent: Dichloromethane'
_exptl_crystal_size_max 0.200
_exptl_crystal_size_mid 0.070
_exptl_crystal_size_min 0.060
_refine_diff_density_max 1.050
_refine_diff_density_min -1.550
_refine_diff_density_rms 0.159
_refine_ls_abs_structure_details
;
 Flack x determined using 2926 quotients [(I+)-(I-)]/[(I+)+(I-)]
 (Parsons, Flack and Wagner, Acta Cryst. B69 (2013) 249-259).
;
_refine_ls_abs_structure_Flack -0.01(2)
_refine_ls_extinction_method none
_refine_ls_goodness_of_fit_ref 1.107
_refine_ls_hydrogen_treatment constr
_refine_ls_matrix_type full
_refine_ls_number_parameters 416
_refine_ls_number_reflns 7829
_refine_ls_number_restraints 1
_refine_ls_restrained_S_all 1.107
_refine_ls_R_factor_all 0.0722
_refine_ls_R_factor_gt 0.0652
_refine_ls_shift/su_max 0.026
_refine_ls_shift/su_mean 0.002
_refine_ls_structure_factor_coef Fsqd
_refine_ls_weighting_details 'w=1/[\s^2^(Fo^2^)+(0.0863P)^2^+5.5606P] where P=(Fo^2^+2Fc^2^)/3'
_refine_ls_weighting_scheme calc
_refine_ls_wR_factor_gt 0.1659
_refine_ls_wR_factor_ref 0.1729
_reflns_Friedel_coverage 0.840
_reflns_Friedel_fraction_full 0.994
_reflns_Friedel_fraction_max 0.866
_reflns_number_gt 7179
_reflns_number_total 7829
_reflns_threshold_expression 'I > 2\s(I)'
_cod_data_source_file c7dt01446e2.cif
_cod_data_source_block cmpnd_6
_cod_database_code 7043056
_shelx_space_group_comment
;
The symmetry employed for this shelxl refinement is uniquely defined
by the following loop, which should always be used as a source of
symmetry information in preference to the above space-group names.
They are only intended as comments.
;
_shelxl_version_number 2014-3

loop_
_space_group_symop_operation_xyz
'x, y, z'
'-x, y+1/2, -z'

loop_
_atom_site_label
_atom_site_type_symbol
_atom_site_fract_x
_atom_site_fract_y
_atom_site_fract_z
_atom_site_U_iso_or_equiv
_atom_site_adp_type
_atom_site_occupancy
_atom_site_site_symmetry_order
_atom_site_calc_flag
_atom_site_refinement_flags_posn
_atom_site_refinement_flags_adp
_atom_site_refinement_flags_occupancy
_atom_site_disorder_assembly
_atom_site_disorder_group
Rh Rh 0.11409(5) 0.24783(6) 0.14647(5) 0.02008(17) Uani 1 1 d . . . . .
Cl1 Cl 0.1834(2) 0.4558(2) 0.13096(18) 0.0262(5) Uani 1 1 d . . . . .
Cl2 Cl 0.1011(2) 0.2257(2) -0.04416(17) 0.0303(6) Uani 1 1 d . . . . .
P P 0.2860(2) 0.1727(2) 0.17897(19) 0.0226(5) Uani 1 1 d . . . . .
N1 N 0.0412(7) 0.0710(8) 0.1618(6) 0.0218(16) Uani 1 1 d . . . . .
N2 N -0.0529(8) 0.3008(9) 0.1290(7) 0.0274(18) Uani 1 1 d . . . . .
C1 C 0.3739(9) 0.1637(11) 0.0716(8) 0.030(2) Uani 1 1 d . . . . .
C2 C 0.3658(10) 0.2504(16) -0.0039(9) 0.044(3) Uani 1 1 d . . . . .
H2 H 0.3107 0.3139 -0.0040 0.053 Uiso 1 1 calc R U . . .
C3 C 0.4369(13) 0.2479(19) -0.0810(11) 0.061(4) Uani 1 1 d . . . . .
H3 H 0.4322 0.3117 -0.1317 0.074 Uiso 1 1 calc R U . . .
C4 C 0.5130(12) 0.1551(15) -0.0843(12) 0.055(4) Uani 1 1 d . . . . .
H4 H 0.5605 0.1533 -0.1383 0.065 Uiso 1 1 calc R U . . .
C5 C 0.5222(11) 0.0639(15) -0.0108(10) 0.048(3) Uani 1 1 d . . . . .
H5 H 0.5757 -0.0012 -0.0128 0.058 Uiso 1 1 calc R U . . .
C6 C 0.4513(10) 0.0690(13) 0.0669(10) 0.039(3) Uani 1 1 d . . . . .
H6 H 0.4562 0.0058 0.1180 0.047 Uiso 1 1 calc R U . . .
C7 C 0.3696(7) 0.2580(14) 0.2748(8) 0.031(2) Uani 1 1 d . . . . .
C8 C 0.3578(8) 0.2451(17) 0.3771(7) 0.034(2) Uani 1 1 d . . . . .
H8 H 0.3096 0.1824 0.4000 0.041 Uiso 1 1 calc R U . . .
C9 C 0.4152(11) 0.3223(15) 0.4469(10) 0.047(3) Uani 1 1 d . . . . .
H9 H 0.4076 0.3099 0.5172 0.056 Uiso 1 1 calc R U . . .
C10 C 0.4822(11) 0.4152(15) 0.4163(11) 0.048(3) Uani 1 1 d . . . . .
H10 H 0.5201 0.4682 0.4652 0.058 Uiso 1 1 calc R U . . .
C11 C 0.4956(10) 0.4334(13) 0.3139(10) 0.043(3) Uani 1 1 d . . . . .
H11 H 0.5427 0.4983 0.2925 0.051 Uiso 1 1 calc R U . . .
C12 C 0.4402(9) 0.3566(11) 0.2438(9) 0.032(2) Uani 1 1 d . . . . .
H12 H 0.4489 0.3693 0.1737 0.038 Uiso 1 1 calc R U . . .
C13 C 0.2872(8) 0.0104(10) 0.2249(8) 0.025(2) Uani 1 1 d . . . . .
C14 C 0.3760(9) -0.0362(11) 0.2864(9) 0.033(2) Uani 1 1 d . . . . .
H14 H 0.4325 0.0199 0.3111 0.040 Uiso 1 1 calc R U . . .
C15 C 0.3821(10) -0.1653(11) 0.3118(10) 0.038(3) Uani 1 1 d . . . . .
H15 H 0.4418 -0.1956 0.3550 0.045 Uiso 1 1 calc R U . . .
C16 C 0.3025(9) -0.2479(15) 0.2747(8) 0.035(2) Uani 1 1 d . . . . .
H16 H 0.3078 -0.3355 0.2910 0.043 Uiso 1 1 calc R U . . .
C17 C 0.2140(10) -0.2032(10) 0.2131(8) 0.031(2) Uani 1 1 d . . . . .
H17 H 0.1590 -0.2607 0.1877 0.037 Uiso 1 1 calc R U . . .
C18 C 0.2048(9) -0.0744(9) 0.1880(7) 0.025(2) Uani 1 1 d . . . . .
C19 C 0.1056(9) -0.0350(9) 0.1199(7) 0.025(2) Uani 1 1 d . . . . .
H19A H 0.1305 -0.0088 0.0534 0.031 Uiso 1 1 calc R U . . .
H19B H 0.0568 -0.1092 0.1084 0.031 Uiso 1 1 calc R U . . .
C20 C -0.0644(9) 0.0778(10) 0.0962(9) 0.030(2) Uani 1 1 d . . . . .
H20A H -0.0488 0.0673 0.0243 0.036 Uiso 1 1 calc R U . . .
H20B H -0.1137 0.0082 0.1144 0.036 Uiso 1 1 calc R U . . .
C21 C -0.1192(9) 0.2016(10) 0.1102(8) 0.029(2) Uani 1 1 d . . . . .
C22 C -0.2316(9) 0.2161(10) 0.0981(10) 0.036(3) Uani 1 1 d . . . . .
H22 H -0.2776 0.1449 0.0836 0.043 Uiso 1 1 calc R U . . .
C23 C -0.2771(9) 0.3373(12) 0.1076(10) 0.038(3) Uani 1 1 d . . . . .
H23 H -0.3541 0.3501 0.0983 0.045 Uiso 1 1 calc R U . . .
C24 C -0.2065(9) 0.4380(11) 0.1310(9) 0.034(2) Uani 1 1 d . . . . .
H24 H -0.2346 0.5210 0.1392 0.041 Uiso 1 1 calc R U . . .
C25 C -0.0965(9) 0.4158(10) 0.1419(8) 0.029(2) Uani 1 1 d . . . . .
H25 H -0.0488 0.4846 0.1593 0.034 Uiso 1 1 calc R U . . .
C26 C 0.0142(8) 0.0462(9) 0.2707(7) 0.0239(19) Uani 1 1 d . . . . .
H26A H -0.0661 0.0354 0.2733 0.029 Uiso 1 1 calc R U . . .
H26B H 0.0502 -0.0332 0.2950 0.029 Uiso 1 1 calc R U . . .
C27 C 0.0527(9) 0.1549(9) 0.3393(8) 0.025(2) Uani 1 1 d . . . . .
C28 C 0.1024(7) 0.2594(12) 0.2960(7) 0.0247(19) Uani 1 1 d . . . . .
C29 C 0.1322(9) 0.3615(10) 0.3589(8) 0.028(2) Uani 1 1 d . . . . .
H29 H 0.1651 0.4342 0.3313 0.034 Uiso 1 1 calc R U . . .
C30 C 0.1144(10) 0.3583(10) 0.4615(8) 0.032(2) Uani 1 1 d . . . . .
H30 H 0.1383 0.4267 0.5042 0.039 Uiso 1 1 calc R U . . .
C31 C 0.0614(10) 0.2546(14) 0.5017(7) 0.037(2) Uani 1 1 d . . . . .
C32 C 0.0325(11) 0.1500(10) 0.4416(9) 0.034(3) Uani 1 1 d . . . . .
H32 H 0.0000 0.0773 0.4695 0.041 Uiso 1 1 calc R U . . .
C33 C -0.0013(14) 0.1547(13) 0.6487(10) 0.054(4) Uani 1 1 d . . . . .
H33A H -0.0785 0.1482 0.6236 0.081 Uiso 1 1 calc R U . . .
H33B H 0.0034 0.1634 0.7226 0.081 Uiso 1 1 calc R U . . .
H33C H 0.0380 0.0782 0.6300 0.081 Uiso 1 1 calc R U . . .
O O 0.0478(9) 0.2644(9) 0.6043(6) 0.052(3) Uani 1 1 d . . . . .
C51 C 0.2345(16) 0.318(2) 0.7453(15) 0.073(5) Uani 1 1 d . . . . .
H51A H 0.1588 0.3325 0.7159 0.087 Uiso 1 1 calc R U . . .
H51B H 0.2309 0.2947 0.8175 0.087 Uiso 1 1 calc R U . . .
Cl3 Cl 0.2997(5) 0.1890(6) 0.6763(5) 0.0924(16) Uani 1 1 d . . . . .
Cl4 Cl 0.3130(5) 0.4562(6) 0.7350(5) 0.0965(17) Uani 1 1 d . . . . .
C52 C 0.2373(15) 0.782(2) 0.6044(17) 0.084(7) Uani 1 1 d . . . . .
H52A H 0.1700 0.7554 0.6364 0.100 Uiso 0.70(2) 1 calc R U P A 1
H52B H 0.2936 0.8052 0.6585 0.100 Uiso 0.70(2) 1 calc R U P A 1
H52C H 0.2779 0.8222 0.6631 0.100 Uiso 0.30(2) 1 calc R U P A 2
H52D H 0.1640 0.7622 0.6281 0.100 Uiso 0.30(2) 1 calc R U P A 2
Cl5 Cl 0.2093(4) 0.9094(6) 0.5237(5) 0.0846(15) Uani 1 1 d . . . . .
Cl6A Cl 0.2852(6) 0.6570(7) 0.5316(7) 0.075(3) Uiso 0.70(2) 1 d . . P A 1
Cl6B Cl 0.294(2) 0.641(3) 0.603(3) 0.127(12) Uiso 0.30(2) 1 d . . P A 2

loop_
_atom_site_aniso_label
_atom_site_aniso_U_11
_atom_site_aniso_U_22
_atom_site_aniso_U_33
_atom_site_aniso_U_23
_atom_site_aniso_U_13
_atom_site_aniso_U_12
Rh 0.0230(3) 0.0167(3) 0.0210(3) 0.0002(3) 0.0044(2) 0.0003(3)
Cl1 0.0327(12) 0.0187(10) 0.0275(11) 0.0034(9) 0.0041(9) -0.0026(9)
Cl2 0.0450(13) 0.0236(15) 0.0226(10) -0.0007(8) 0.0049(9) 0.0043(10)
P 0.0216(12) 0.0207(12) 0.0261(12) 0.0022(9) 0.0063(9) 0.0001(9)
N1 0.019(4) 0.021(4) 0.025(4) -0.001(3) 0.003(3) -0.002(3)
N2 0.033(5) 0.021(4) 0.028(4) -0.002(3) 0.003(4) -0.002(4)
C1 0.031(5) 0.027(5) 0.033(5) -0.003(4) 0.007(4) -0.005(4)
C2 0.055(6) 0.033(5) 0.046(6) 0.017(7) 0.022(5) -0.009(8)
C3 0.087(10) 0.039(6) 0.064(8) -0.002(10) 0.049(7) -0.002(10)
C4 0.049(8) 0.057(9) 0.063(9) -0.020(7) 0.041(7) -0.014(7)
C5 0.041(7) 0.058(9) 0.047(7) -0.022(7) 0.017(6) -0.001(6)
C6 0.031(6) 0.045(7) 0.043(6) -0.013(5) 0.009(5) 0.001(5)
C7 0.019(4) 0.036(6) 0.037(5) 0.013(6) -0.001(3) -0.004(5)
C8 0.024(4) 0.048(6) 0.031(4) 0.007(7) 0.002(3) 0.003(7)
C9 0.044(7) 0.065(9) 0.030(6) -0.005(6) -0.002(5) -0.007(7)
C10 0.032(6) 0.062(9) 0.050(7) -0.009(7) -0.002(5) -0.007(6)
C11 0.029(6) 0.045(7) 0.054(8) -0.002(6) 0.001(5) -0.010(5)
C12 0.032(5) 0.030(5) 0.034(5) 0.001(4) 0.007(4) -0.003(4)
C13 0.021(5) 0.025(5) 0.031(5) 0.005(4) 0.008(4) 0.004(4)
C14 0.032(6) 0.028(5) 0.040(6) 0.007(5) 0.005(5) 0.002(4)
C15 0.036(6) 0.029(6) 0.048(7) 0.014(5) 0.003(5) 0.010(5)
C16 0.044(5) 0.026(5) 0.038(5) 0.003(6) 0.015(4) 0.016(6)
C17 0.041(6) 0.024(5) 0.031(5) 0.002(4) 0.015(5) 0.002(4)
C18 0.034(5) 0.020(5) 0.023(4) -0.006(3) 0.012(4) 0.002(4)
C19 0.035(5) 0.019(4) 0.023(4) -0.002(4) 0.006(4) -0.003(4)
C20 0.033(6) 0.020(5) 0.036(6) -0.002(4) -0.007(5) 0.002(4)
C21 0.023(5) 0.026(5) 0.036(5) 0.011(4) 0.000(4) 0.001(4)
C22 0.023(5) 0.025(6) 0.060(7) 0.012(5) 0.002(5) -0.001(4)
C23 0.020(5) 0.037(6) 0.056(7) 0.013(5) 0.008(5) 0.005(5)
C24 0.033(6) 0.031(6) 0.039(6) 0.007(5) 0.008(5) 0.009(5)
C25 0.038(6) 0.023(5) 0.026(5) 0.011(4) 0.009(4) 0.008(4)
C26 0.026(5) 0.022(4) 0.025(4) 0.001(4) 0.008(4) -0.004(4)
C27 0.033(5) 0.019(4) 0.024(5) 0.006(4) 0.011(4) -0.002(4)
C28 0.023(4) 0.021(5) 0.031(4) 0.004(5) 0.008(3) 0.000(4)
C29 0.036(6) 0.023(5) 0.026(5) -0.002(4) 0.008(4) 0.000(4)
C30 0.051(7) 0.019(5) 0.026(5) 0.002(4) 0.006(5) 0.003(4)
C31 0.062(7) 0.027(5) 0.024(4) -0.004(5) 0.016(4) -0.002(7)
C32 0.053(7) 0.018(5) 0.035(6) 0.001(4) 0.025(5) -0.004(5)
C33 0.089(11) 0.035(7) 0.043(7) 0.005(6) 0.037(7) 0.006(7)
O 0.107(8) 0.027(5) 0.025(3) 0.003(4) 0.030(4) 0.002(5)
C51 0.068(11) 0.083(13) 0.067(11) 0.014(10) 0.006(9) -0.015(10)
Cl3 0.098(4) 0.085(4) 0.096(4) 0.003(3) 0.015(3) 0.020(3)
Cl4 0.095(4) 0.080(4) 0.115(4) 0.015(3) 0.009(3) 0.007(3)
C52 0.055(10) 0.100(19) 0.096(14) 0.019(12) 0.009(9) -0.018(10)
Cl5 0.070(3) 0.091(4) 0.096(4) -0.008(3) 0.027(3) -0.007(3)

loop_
_atom_type_symbol
_atom_type_description
_atom_type_scat_dispersion_real
_atom_type_scat_dispersion_imag
_atom_type_scat_source
C C 0.0033 0.0016 'International Tables Vol C Tables 4.2.6.8 and 6.1.1.4'
H H 0.0000 0.0000 'International Tables Vol C Tables 4.2.6.8 and 6.1.1.4'
Cl Cl 0.1484 0.1585 'International Tables Vol C Tables 4.2.6.8 and 6.1.1.4'
N N 0.0061 0.0033 'International Tables Vol C Tables 4.2.6.8 and 6.1.1.4'
O O 0.0106 0.0060 'International Tables Vol C Tables 4.2.6.8 and 6.1.1.4'
P P 0.1023 0.0942 'International Tables Vol C Tables 4.2.6.8 and 6.1.1.4'
Rh Rh -1.1178 0.9187 'International Tables Vol C Tables 4.2.6.8 and 6.1.1.4'

loop_
_geom_angle_atom_site_label_1
_geom_angle_atom_site_label_2
_geom_angle_atom_site_label_3
_geom_angle
C28 Rh N1 84.2(4)
C28 Rh N2 87.6(4)
N1 Rh N2 80.3(3)
C28 Rh P 87.8(3)
N1 Rh P 93.7(2)
N2 Rh P 172.8(3)
C28 Rh Cl1 94.6(3)
N1 Rh Cl1 175.5(2)
N2 Rh Cl1 95.4(3)
P Rh Cl1 90.50(9)
C28 Rh Cl2 172.1(3)
N1 Rh Cl2 91.0(2)
N2 Rh Cl2 85.5(2)
P Rh Cl2 98.71(9)
Cl1 Rh Cl2 89.85(8)
C7 P C13 104.1(5)
C7 P C1 103.6(5)
C13 P C1 102.6(5)
C7 P Rh 115.5(4)
C13 P Rh 112.4(3)
C1 P Rh 117.1(4)
C19 N1 C20 105.8(8)
C19 N1 C26 112.1(7)
C20 N1 C26 108.7(8)
C19 N1 Rh 113.3(6)
C20 N1 Rh 104.8(6)
C26 N1 Rh 111.6(6)
C21 N2 C25 119.4(10)
C21 N2 Rh 112.4(7)
C25 N2 Rh 128.0(8)
C2 C1 C6 118.2(11)
C2 C1 P 121.2(9)
C6 C1 P 120.6(9)
C1 C2 C3 120.9(15)
C1 C2 H2 119.6
C3 C2 H2 119.6
C4 C3 C2 120.3(16)
C4 C3 H3 119.8
C2 C3 H3 119.8
C3 C4 C5 120.6(12)
C3 C4 H4 119.7
C5 C4 H4 119.7
C4 C5 C6 118.3(13)
C4 C5 H5 120.8
C6 C5 H5 120.8
C1 C6 C5 121.7(13)
C1 C6 H6 119.2
C5 C6 H6 119.2
C8 C7 C12 117.4(12)
C8 C7 P 123.1(9)
C12 C7 P 118.9(8)
C7 C8 C9 121.0(13)
C7 C8 H8 119.5
C9 C8 H8 119.5
C10 C9 C8 120.9(12)
C10 C9 H9 119.5
C8 C9 H9 119.5
C9 C10 C11 120.3(13)
C9 C10 H10 119.9
C11 C10 H10 119.9
C12 C11 C10 119.4(12)
C12 C11 H11 120.3
C10 C11 H11 120.3
C11 C12 C7 121.0(11)
C11 C12 H12 119.5
C7 C12 H12 119.5
C14 C13 C18 119.0(10)
C14 C13 P 120.9(8)
C18 C13 P 119.6(8)
C13 C14 C15 120.4(11)
C13 C14 H14 119.8
C15 C14 H14 119.8
C16 C15 C14 120.4(11)
C16 C15 H15 119.8
C14 C15 H15 119.8
C15 C16 C17 119.8(13)
C15 C16 H16 120.1
C17 C16 H16 120.1
C16 C17 C18 120.9(12)
C16 C17 H17 119.5
C18 C17 H17 119.5
C17 C18 C13 119.4(10)
C17 C18 C19 117.0(10)
C13 C18 C19 123.6(9)
N1 C19 C18 113.7(8)
N1 C19 H19A 108.8
C18 C19 H19A 108.8
N1 C19 H19B 108.8
C18 C19 H19B 108.8
H19A C19 H19B 107.7
C21 C20 N1 110.2(9)
C21 C20 H20A 109.6
N1 C20 H20A 109.6
C21 C20 H20B 109.6
N1 C20 H20B 109.6
H20A C20 H20B 108.1
N2 C21 C22 121.4(10)
N2 C21 C20 116.0(9)
C22 C21 C20 122.5(10)
C21 C22 C23 119.2(10)
C21 C22 H22 120.4
C23 C22 H22 120.4
C24 C23 C22 118.2(10)
C24 C23 H23 120.9
C22 C23 H23 120.9
C25 C24 C23 119.0(11)
C25 C24 H24 120.5
C23 C24 H24 120.5
N2 C25 C24 122.7(11)
N2 C25 H25 118.7
C24 C25 H25 118.7
C27 C26 N1 110.9(7)
C27 C26 H26A 109.5
N1 C26 H26A 109.5
C27 C26 H26B 109.5
N1 C26 H26B 109.5
H26A C26 H26B 108.0
C32 C27 C28 122.5(10)
C32 C27 C26 119.0(9)
C28 C27 C26 118.4(9)
C29 C28 C27 117.8(9)
C29 C28 Rh 127.2(8)
C27 C28 Rh 114.8(8)
C30 C29 C28 120.8(10)
C30 C29 H29 119.6
C28 C29 H29 119.6
C29 C30 C31 119.9(10)
C29 C30 H30 120.0
C31 C30 H30 120.0
O C31 C32 125.2(11)
O C31 C30 114.0(11)
C32 C31 C30 120.7(9)
C31 C32 C27 118.0(9)
C31 C32 H32 121.0
C27 C32 H32 121.0
O C33 H33A 109.5
O C33 H33B 109.5
H33A C33 H33B 109.5
O C33 H33C 109.5
H33A C33 H33C 109.5
H33B C33 H33C 109.5
C31 O C33 114.9(11)
Cl4 C51 Cl3 108.5(10)
Cl4 C51 H51A 110.0
Cl3 C51 H51A 110.0
Cl4 C51 H51B 110.0
Cl3 C51 H51B 110.0
H51A C51 H51B 108.4
Cl6B C52 Cl5 140(2)
Cl5 C52 Cl6A 107.6(12)
Cl5 C52 H52A 110.2
Cl6A C52 H52A 110.2
Cl5 C52 H52B 110.2
Cl6A C52 H52B 110.2
H52A C52 H52B 108.5
Cl6B C52 H52C 102.2
Cl5 C52 H52C 102.2
Cl6B C52 H52D 102.2
Cl5 C52 H52D 102.2
H52C C52 H52D 104.8

loop_
_geom_bond_atom_site_label_1
_geom_bond_atom_site_label_2
_geom_bond_distance
Rh C28 1.997(9)
Rh N1 2.084(8)
Rh N2 2.112(10)
Rh P 2.258(3)
Rh Cl1 2.367(2)
Rh Cl2 2.528(2)
P C7 1.812(12)
P C13 1.818(10)
P C1 1.842(11)
N1 C19 1.497(13)
N1 C20 1.506(13)
N1 C26 1.522(12)
N2 C21 1.337(14)
N2 C25 1.342(13)
C1 C2 1.354(17)
C1 C6 1.380(17)
C2 C3 1.385(15)
C2 H2 0.9500
C3 C4 1.35(2)
C3 H3 0.9500
C4 C5 1.37(2)
C4 H4 0.9500
C5 C6 1.391(16)
C5 H5 0.9500
C6 H6 0.9500
C7 C8 1.378(13)
C7 C12 1.430(15)
C8 C9 1.386(18)
C8 H8 0.9500
C9 C10 1.36(2)
C9 H9 0.9500
C10 C11 1.39(2)
C10 H10 0.9500
C11 C12 1.374(17)
C11 H11 0.9500
C12 H12 0.9500
C13 C14 1.400(15)
C13 C18 1.408(15)
C14 C15 1.405(16)
C14 H14 0.9500
C15 C16 1.371(19)
C15 H15 0.9500
C16 C17 1.391(16)
C16 H16 0.9500
C17 C18 1.403(14)
C17 H17 0.9500
C18 C19 1.518(15)
C19 H19A 0.9900
C19 H19B 0.9900
C20 C21 1.486(15)
C20 H20A 0.9900
C20 H20B 0.9900
C21 C22 1.379(15)
C22 C23 1.404(16)
C22 H22 0.9500
C23 C24 1.390(18)
C23 H23 0.9500
C24 C25 1.362(16)
C24 H24 0.9500
C25 H25 0.9500
C26 C27 1.518(14)
C26 H26A 0.9900
C26 H26B 0.9900
C27 C32 1.394(14)
C27 C28 1.401(14)
C28 C29 1.395(15)
C29 C30 1.391(14)
C29 H29 0.9500
C30 C31 1.396(17)
C30 H30 0.9500
C31 O 1.384(11)
C31 C32 1.393(17)
C32 H32 0.9500
C33 O 1.447(16)
C33 H33A 0.9800
C33 H33B 0.9800
C33 H33C 0.9800
C51 Cl4 1.76(2)
C51 Cl3 1.85(2)
C51 H51A 0.9900
C51 H51B 0.9900
C52 Cl6B 1.64(4)
C52 Cl5 1.74(2)
C52 Cl6A 1.75(2)
C52 H52A 0.9900
C52 H52B 0.9900
C52 H52C 0.9900
C52 H52D 0.9900
